data_7113513
loop_
_publ_author_name
'Moores, Audrey'
'M\'ezailles, Nicolas'
'Ricard, Louis'
'Mathey, Fran\,cois'
'Le Floch, Pascal'

_publ_section_title
;
 Neutral and dianionic iron and ruthenium 1,4-diphosphabutadiene complexes
;
_journal_coden_ASTM CHCOFS
_journal_issue 15
_journal_name_full
;
 Chemical Communications (Cambridge, United Kingdom)
;
_journal_page_first 1914
_journal_page_last 1915
_journal_paper_doi 10.1039/b304243j
_journal_year 2003
_chemical_formula_sum 'C106 H148 Fe N4 Na2 O16.5 P4'
_chemical_formula_weight 1967.99
_space_group_IT_number 15
_symmetry_cell_setting monoclinic
_symmetry_space_group_name_Hall '-C 2yc'
_symmetry_space_group_name_H-M 'C 1 2/c 1'
_atom_sites_solution_hydrogens geom
_atom_sites_solution_primary direct
_atom_sites_solution_secondary difmap
_audit_creation_method SHELXL-97
_cell_angle_alpha 90.00
_cell_angle_beta 113.190(1)
_cell_angle_gamma 90.00
_cell_formula_units_Z 8
_cell_length_a 52.679(1)
_cell_length_b 13.722(1)
_cell_length_c 30.639(1)
_cell_measurement_reflns_used 251
_cell_measurement_temperature 150.0(1)
_cell_measurement_theta_max 20.0
_cell_measurement_theta_min 3.0
_cell_volume 20358.3(17)
_computing_structure_refinement 'SHELXL-97 (Sheldrick, 1997)'
_computing_structure_solution 'SHELXS-97 (Sheldrick, 1990)'
_diffrn_ambient_temperature 150.0(1)
_diffrn_measured_fraction_theta_full 0.984
_diffrn_measured_fraction_theta_max 0.984
_diffrn_measurement_device_type KappaCCD
_diffrn_measurement_method 'phi and omega scans'
_diffrn_radiation_monochromator graphite
_diffrn_radiation_source 'fine-focus sealed tube'
_diffrn_radiation_type MoK\a
_diffrn_radiation_wavelength 0.71069
_diffrn_reflns_av_R_equivalents 0.0666
_diffrn_reflns_av_sigmaI/netI 0.0858
_diffrn_reflns_limit_h_max 52
_diffrn_reflns_limit_h_min -52
_diffrn_reflns_limit_k_max 13
_diffrn_reflns_limit_k_min -13
_diffrn_reflns_limit_l_max 30
_diffrn_reflns_limit_l_min -30
_diffrn_reflns_number 17520
_diffrn_reflns_theta_full 20.81
_diffrn_reflns_theta_max 20.81
_diffrn_reflns_theta_min 3.00
_exptl_absorpt_coefficient_mu 0.286
_exptl_absorpt_correction_T_max 0.9664
_exptl_absorpt_correction_T_min 0.9397
_exptl_absorpt_correction_type 'multiple scans'
_exptl_crystal_colour brown
_exptl_crystal_density_diffrn 1.284
_exptl_crystal_density_method 'not measured'
_exptl_crystal_description needle
_exptl_crystal_F_000 8416
_exptl_crystal_size_max 0.22
_exptl_crystal_size_mid 0.12
_exptl_crystal_size_min 0.12
_refine_diff_density_max 0.444
_refine_diff_density_min -0.296
_refine_diff_density_rms 0.058
_refine_ls_extinction_method none
_refine_ls_goodness_of_fit_ref 1.045
_refine_ls_hydrogen_treatment mixed
_refine_ls_matrix_type full
_refine_ls_number_parameters 1203
_refine_ls_number_reflns 10501
_refine_ls_number_restraints 0
_refine_ls_restrained_S_all 1.045
_refine_ls_R_factor_all 0.1296
_refine_ls_R_factor_gt 0.0737
_refine_ls_shift/su_max 0.002
_refine_ls_shift/su_mean 0.000
_refine_ls_structure_factor_coef Fsqd
_refine_ls_weighting_details 'calc w=1/[\s^2^(Fo^2^)+(0.0909P)^2^+85.0889P] where P=(Fo^2^+2Fc^2^)/3'
_refine_ls_weighting_scheme calc
_refine_ls_wR_factor_gt 0.1785
_refine_ls_wR_factor_ref 0.2125
_reflns_number_gt 6551
_reflns_number_total 10501
_reflns_threshold_expression >2sigma(I)
_cod_duplicate_entry 7103817
_cod_data_source_file b304243j.txt
_cod_data_source_block compound_2
_cod_depositor_comments
;
The following automatic conversions were performed:

'_symmetry_cell_setting' value 'Monoclinic' changed to 'monoclinic'
according to
/usr/data/users/saulius/automatic-downloads/retrospective/RSC/lib/dictionaries/cif_core.dic
dictionary named 'cif_core.dic' version 2.4.2 from 2011-04-26.

Automatic conversion script
Id: cif_fix_values 2281 2013-09-26 08:29:07Z andrius 

2018-10-25
Z value and formula fixed to values more according to usual
chemical conventions.                 miguel
;
_cod_original_formula_sum 'C212 H296 Fe2 N8 Na4 O33 P8'
_cod_original_formula_weight 3935.99
_cod_original_formula_units_Z 4
_cod_original_cell_volume 20358.3(1.7)
_cod_original_sg_symbol_H-M 'C2/c     '
_cod_database_code 7113513

loop_
_symmetry_equiv_pos_as_xyz
'x, y, z'
'-x, y, -z+1/2'
'x+1/2, y+1/2, z'
'-x+1/2, y+1/2, -z+1/2'
'-x, -y, -z'
'x, -y, z-1/2'
'-x+1/2, -y+1/2, -z'
'x+1/2, -y+1/2, z-1/2'

loop_
_atom_site_label
_atom_site_type_symbol
_atom_site_fract_x
_atom_site_fract_y
_atom_site_fract_z
_atom_site_U_iso_or_equiv
_atom_site_adp_type
_atom_site_occupancy
_atom_site_symmetry_multiplicity
_atom_site_calc_flag
_atom_site_refinement_flags
Fe1 Fe 0.126974(2) 0.074875(7) 0.741253(3) 0.05320(4) Uani 1 1 d .
P1 P 0.157496(4) 0.062796(14) 0.816116(6) 0.05581(7) Uani 1 1 d .
P2 P 0.106553(4) -0.041649(14) 0.765922(6) 0.05355(7) Uani 1 1 d .
P3 P 0.129946(4) 0.231466(14) 0.721931(6) 0.05398(7) Uani 1 1 d .
P4 P 0.111976(4) 0.052276(14) 0.662437(6) 0.05385(7) Uani 1 1 d .
Na1 Na 0.239858(6) -0.28179(2) 0.791545(9) 0.06714(11) Uani 1 1 d .
Na2 Na -0.030085(5) 0.16269(2) 0.608447(9) 0.06027(10) Uani 1 1 d .
O1 O 0.265088(10) -0.43883(4) 0.813200(16) 0.0724(2) Uani 1 1 d .
O2 O 0.238262(11) -0.35381(4) 0.864966(16) 0.0789(2) Uani 1 1 d .
O3 O 0.218055(9) -0.12365(4) 0.781791(17) 0.0688(2) Uani 1 1 d .
O4 O 0.268470(10) -0.15838(4) 0.853587(17) 0.0732(2) Uani 1 1 d .
O5 O 0.238933(10) -0.22848(4) 0.713424(17) 0.0748(2) Uani 1 1 d .
O6 O 0.210633(10) -0.39056(4) 0.722522(16) 0.0704(2) Uani 1 1 d .
O7 O 0.011690(10) 0.20413(4) 0.677072(16) 0.0731(2) Uani 1 1 d .
O8 O -0.032398(10) 0.33006(4) 0.637154(17) 0.0769(2) Uani 1 1 d .
O9 O -0.033972(12) 0.04795(4) 0.669792(17) 0.1022(2) Uani 1 1 d .
O10 O -0.022366(10) -0.01076(4) 0.596280(17) 0.0835(2) Uani 1 1 d .
O11 O -0.029679(10) 0.25732(4) 0.537066(16) 0.0773(2) Uani 1 1 d .
O12 O -0.070336(10) 0.13486(4) 0.536064(16) 0.0734(2) Uani 1 1 d .
N1 N 0.291550(12) -0.26419(5) 0.79576(2) 0.0689(2) Uani 1 1 d .
N2 N 0.187169(12) -0.29861(5) 0.78546(2) 0.0748(2) Uani 1 1 d .
N3 N 0.016902(11) 0.13130(4) 0.590616(19) 0.0604(2) Uani 1 1 d .
N4 N -0.076446(12) 0.19216(5) 0.62514(2) 0.0717(3) Uani 1 1 d .
C1 C 0.146770(13) -0.02102(5) 0.85119(2) 0.0534(3) Uani 1 1 d .
C2 C 0.125647(13) -0.08163(5) 0.82572(2) 0.0517(2) Uani 1 1 d .
C3 C 0.114446(12) 0.24903(5) 0.65857(2) 0.0475(2) Uani 1 1 d .
C4 C 0.112151(13) 0.16489(5) 0.63194(2) 0.0493(2) Uani 1 1 d .
C5 C 0.170674(14) 0.16841(5) 0.85380(2) 0.0540(3) Uani 1 1 d .
C6 C 0.158859(16) 0.20914(6) 0.88191(2) 0.0722(3) Uani 1 1 d .
H6 H 0.1435 0.1763 0.8840 0.087 Uiso 1 1 calc R
C7 C 0.167376(18) 0.29385(6) 0.90742(3) 0.0854(3) Uani 1 1 d .
H7 H 0.1581 0.3177 0.9263 0.103 Uiso 1 1 calc R
C8 C 0.189424(18) 0.34344(6) 0.90535(3) 0.0852(4) Uani 1 1 d .
H8 H 0.1956 0.4028 0.9222 0.102 Uiso 1 1 calc R
C9 C 0.202481(18) 0.30478(7) 0.87815(3) 0.0968(4) Uani 1 1 d .
H9 H 0.2180 0.3372 0.8767 0.116 Uiso 1 1 calc R
C10 C 0.193092(16) 0.21856(6) 0.85281(3) 0.0756(3) Uani 1 1 d .
H10 H 0.2024 0.1936 0.8343 0.091 Uiso 1 1 calc R
C11 C 0.161396(14) -0.02326(5) 0.90408(2) 0.0541(3) Uani 1 1 d .
C12 C 0.147125(14) -0.03378(5) 0.93333(2) 0.0548(3) Uani 1 1 d .
H12 H 0.1277 -0.0420 0.9193 0.066 Uiso 1 1 calc R
C13 C 0.160249(16) -0.03264(5) 0.98195(2) 0.0643(3) Uani 1 1 d .
H13 H 0.1498 -0.0406 1.0009 0.077 Uiso 1 1 calc R
C14 C 0.188570(17) -0.02002(6) 1.00341(3) 0.0764(3) Uani 1 1 d .
H14 H 0.1977 -0.0186 1.0370 0.092 Uiso 1 1 calc R
C15 C 0.203461(16) -0.00948(6) 0.97524(2) 0.0694(3) Uani 1 1 d .
H15 H 0.2229 -0.0012 0.9896 0.083 Uiso 1 1 calc R
C16 C 0.190136(15) -0.01091(5) 0.92647(2) 0.0590(3) Uani 1 1 d .
H16 H 0.2006 -0.0034 0.9076 0.071 Uiso 1 1 calc R
C17 C 0.117649(13) -0.16873(5) 0.84568(2) 0.0526(2) Uani 1 1 d .
C18 C 0.090100(14) -0.18896(5) 0.83572(2) 0.0607(3) Uani 1 1 d .
H18 H 0.0763 -0.1453 0.8161 0.073 Uiso 1 1 calc R
C19 C 0.081962(15) -0.27185(6) 0.85371(2) 0.0683(3) Uani 1 1 d .
H19 H 0.0629 -0.2841 0.8461 0.082 Uiso 1 1 calc R
C20 C 0.101295(16) -0.33411(6) 0.88196(2) 0.0700(3) Uani 1 1 d .
H20 H 0.0958 -0.3895 0.8947 0.084 Uiso 1 1 calc R
C21 C 0.128912(16) -0.31810(5) 0.89256(2) 0.0683(3) Uani 1 1 d .
H21 H 0.1425 -0.3627 0.9119 0.082 Uiso 1 1 calc R
C22 C 0.136667(15) -0.23417(5) 0.87416(2) 0.0584(3) Uani 1 1 d .
H22 H 0.1557 -0.2226 0.8818 0.070 Uiso 1 1 calc R
C23 C 0.090208(13) -0.14835(5) 0.73103(2) 0.0516(2) Uani 1 1 d .
C24 C 0.099622(14) -0.24488(5) 0.73984(2) 0.0607(3) Uani 1 1 d .
H24 H 0.1155 -0.2598 0.7676 0.073 Uiso 1 1 calc R
C25 C 0.086088(15) -0.31850(6) 0.70857(2) 0.0693(3) Uani 1 1 d .
H25 H 0.0927 -0.3835 0.7155 0.083 Uiso 1 1 calc R
C26 C 0.063539(16) -0.30012(6) 0.66813(3) 0.0804(3) Uani 1 1 d .
H26 H 0.0548 -0.3515 0.6466 0.096 Uiso 1 1 calc R
C27 C 0.053398(15) -0.20612(6) 0.65857(3) 0.0754(3) Uani 1 1 d .
H27 H 0.0374 -0.1923 0.6309 0.091 Uiso 1 1 calc R
C28 C 0.066888(14) -0.13276(6) 0.68990(2) 0.0637(3) Uani 1 1 d .
H28 H 0.0599 -0.0683 0.6829 0.076 Uiso 1 1 calc R
C29 C 0.115082(14) 0.32711(5) 0.74628(2) 0.0553(3) Uani 1 1 d .
C30 C 0.131656(16) 0.37079(5) 0.78875(2) 0.0677(3) Uani 1 1 d .
H30 H 0.1502 0.3491 0.8045 0.081 Uiso 1 1 calc R
C31 C 0.122154(18) 0.44518(6) 0.80912(3) 0.0790(3) Uani 1 1 d .
H31 H 0.1340 0.4738 0.8382 0.095 Uiso 1 1 calc R
C32 C 0.095583(17) 0.47668(6) 0.78690(3) 0.0768(3) Uani 1 1 d .
H32 H 0.0889 0.5273 0.8008 0.092 Uiso 1 1 calc R
C33 C 0.078402(15) 0.43598(6) 0.74472(2) 0.0685(3) Uani 1 1 d .
H33 H 0.0600 0.4589 0.7291 0.082 Uiso 1 1 calc R
C34 C 0.088190(14) 0.36032(5) 0.72475(2) 0.0612(3) Uani 1 1 d .
H34 H 0.0761 0.3313 0.6959 0.073 Uiso 1 1 calc R
C35 C 0.105977(13) 0.34562(5) 0.63762(2) 0.0494(2) Uani 1 1 d .
C36 C 0.120303(15) 0.42852(5) 0.65915(2) 0.0606(3) Uani 1 1 d .
H36 H 0.1371 0.4215 0.6863 0.073 Uiso 1 1 calc R
C37 C 0.111234(17) 0.52137(6) 0.64276(2) 0.0732(3) Uani 1 1 d .
H37 H 0.1217 0.5766 0.6587 0.088 Uiso 1 1 calc R
C38 C 0.086986(18) 0.53376(6) 0.60330(3) 0.0823(4) Uani 1 1 d .
H38 H 0.0804 0.5972 0.5921 0.099 Uiso 1 1 calc R
C39 C 0.072617(16) 0.45244(6) 0.58051(3) 0.0779(3) Uani 1 1 d .
H39 H 0.0563 0.4605 0.5527 0.093 Uiso 1 1 calc R
C40 C 0.081324(14) 0.35848(6) 0.59699(2) 0.0604(3) Uani 1 1 d .
H40 H 0.0708 0.3036 0.5810 0.072 Uiso 1 1 calc R
C41 C 0.106683(13) 0.16574(5) 0.58061(2) 0.0493(2) Uani 1 1 d .
C42 C 0.121585(14) 0.22607(5) 0.56240(2) 0.0604(3) Uani 1 1 d .
H42 H 0.1353 0.2682 0.5834 0.073 Uiso 1 1 calc R
C43 C 0.116951(15) 0.22616(6) 0.51478(2) 0.0704(3) Uani 1 1 d .
H43 H 0.1276 0.2675 0.5036 0.084 Uiso 1 1 calc R
C44 C 0.097018(16) 0.16676(6) 0.48326(3) 0.0731(3) Uani 1 1 d .
H44 H 0.0937 0.1673 0.4505 0.088 Uiso 1 1 calc R
C45 C 0.081889(15) 0.10621(6) 0.50025(2) 0.0673(3) Uani 1 1 d .
H45 H 0.0678 0.0658 0.4789 0.081 Uiso 1 1 calc R
C46 C 0.087320(14) 0.10463(5) 0.54874(2) 0.0552(3) Uani 1 1 d .
H46 H 0.0774 0.0604 0.5601 0.066 Uiso 1 1 calc R
C47 C 0.127321(13) -0.04045(5) 0.63715(2) 0.0467(2) Uani 1 1 d .
C48 C 0.122077(15) -0.13920(5) 0.64342(2) 0.0585(3) Uani 1 1 d .
H48 H 0.1114 -0.1556 0.6611 0.070 Uiso 1 1 calc R
C49 C 0.132254(15) -0.21115(5) 0.62427(2) 0.0662(3) Uani 1 1 d .
H49 H 0.1284 -0.2770 0.6291 0.079 Uiso 1 1 calc R
C50 C 0.147969(15) -0.19282(5) 0.59803(2) 0.0643(3) Uani 1 1 d .
H50 H 0.1547 -0.2441 0.5847 0.077 Uiso 1 1 calc R
C51 C 0.153277(14) -0.09746(5) 0.59231(2) 0.0574(3) Uani 1 1 d .
H51 H 0.1640 -0.0822 0.5745 0.069 Uiso 1 1 calc R
C52 C 0.143554(13) -0.02213(5) 0.61152(2) 0.0555(3) Uani 1 1 d .
H52 H 0.1480 0.0432 0.6071 0.067 Uiso 1 1 calc R
C53 C 0.271057(16) -0.46619(6) 0.86069(2) 0.0793(3) Uani 1 1 d .
H53A H 0.2859 -0.4243 0.8826 0.095 Uiso 1 1 calc R
H53B H 0.2775 -0.5347 0.8658 0.095 Uiso 1 1 calc R
C54 C 0.245771(17) -0.45544(6) 0.87038(3) 0.0825(4) Uani 1 1 d .
H54A H 0.2306 -0.4953 0.8478 0.099 Uiso 1 1 calc R
H54B H 0.2493 -0.4774 0.9030 0.099 Uiso 1 1 calc R
C55 C 0.213020(17) -0.33292(7) 0.87095(3) 0.0938(4) Uani 1 1 d .
H55A H 0.2129 -0.2635 0.8797 0.113 Uiso 1 1 calc R
H55B H 0.2123 -0.3730 0.8973 0.113 Uiso 1 1 calc R
C56 C 0.187643(16) -0.35364(7) 0.82613(3) 0.0894(3) Uani 1 1 d .
H56A H 0.1871 -0.4241 0.8188 0.107 Uiso 1 1 calc R
H56B H 0.1709 -0.3378 0.8319 0.107 Uiso 1 1 calc R
C57 C 0.176974(16) -0.19642(6) 0.78457(3) 0.0856(3) Uani 1 1 d .
H57A H 0.1566 -0.1955 0.7681 0.103 Uiso 1 1 calc R
H57B H 0.1818 -0.1736 0.8175 0.103 Uiso 1 1 calc R
C58 C 0.189062(15) -0.12930(6) 0.76002(3) 0.0758(3) Uani 1 1 d .
H58A H 0.1836 -0.1514 0.7268 0.091 Uiso 1 1 calc R
H58B H 0.1813 -0.0634 0.7592 0.091 Uiso 1 1 calc R
C59 C 0.227831(16) -0.06317(6) 0.82245(3) 0.0776(3) Uani 1 1 d .
H59A H 0.2223 -0.0897 0.8475 0.093 Uiso 1 1 calc R
H59B H 0.2202 0.0035 0.8144 0.093 Uiso 1 1 calc R
C60 C 0.258727(17) -0.06160(6) 0.83916(3) 0.0810(3) Uani 1 1 d .
H60A H 0.2641 -0.0400 0.8132 0.097 Uiso 1 1 calc R
H60B H 0.2668 -0.0160 0.8662 0.097 Uiso 1 1 calc R
C61 C 0.297388(16) -0.16844(6) 0.86660(3) 0.0793(3) Uani 1 1 d .
H61A H 0.3040 -0.2254 0.8879 0.095 Uiso 1 1 calc R
H61B H 0.3068 -0.1098 0.8846 0.095 Uiso 1 1 calc R
C62 C 0.305133(16) -0.18112(6) 0.82592(3) 0.0788(3) Uani 1 1 d .
H62A H 0.3004 -0.1210 0.8065 0.095 Uiso 1 1 calc R
H62B H 0.3254 -0.1900 0.8378 0.095 Uiso 1 1 calc R
C63 C 0.288226(15) -0.44334(6) 0.79961(2) 0.0727(3) Uani 1 1 d .
H63A H 0.2814 -0.4496 0.7647 0.087 Uiso 1 1 calc R
H63B H 0.2993 -0.5021 0.8139 0.087 Uiso 1 1 calc R
C64 C 0.306609(16) -0.35337(6) 0.81541(3) 0.0733(3) Uani 1 1 d .
H64A H 0.3144 -0.3494 0.8505 0.088 Uiso 1 1 calc R
H64B H 0.3222 -0.3598 0.8052 0.088 Uiso 1 1 calc R
C65 C 0.289042(16) -0.24823(7) 0.74658(3) 0.0798(3) Uani 1 1 d .
H65A H 0.2871 -0.3120 0.7304 0.096 Uiso 1 1 calc R
H65B H 0.3061 -0.2168 0.7472 0.096 Uiso 1 1 calc R
C66 C 0.264515(15) -0.18495(7) 0.71880(3) 0.0801(3) Uani 1 1 d .
H66A H 0.2664 -0.1216 0.7353 0.096 Uiso 1 1 calc R
H66B H 0.2645 -0.1721 0.6870 0.096 Uiso 1 1 calc R
C67 C 0.229588(16) -0.29990(7) 0.67698(3) 0.0844(4) Uani 1 1 d .
H67A H 0.2439 -0.3507 0.6825 0.101 Uiso 1 1 calc R
H67B H 0.2257 -0.2695 0.6457 0.101 Uiso 1 1 calc R
C68 C 0.204190(16) -0.34337(7) 0.67793(3) 0.0802(3) Uani 1 1 d .
H68A H 0.1902 -0.2919 0.6735 0.096 Uiso 1 1 calc R
H68B H 0.1965 -0.3912 0.6518 0.096 Uiso 1 1 calc R
C69 C 0.187492(15) -0.42817(6) 0.72885(3) 0.0726(3) Uani 1 1 d .
H69A H 0.1937 -0.4767 0.7548 0.087 Uiso 1 1 calc R
H69B H 0.1755 -0.4621 0.6995 0.087 Uiso 1 1 calc R
C70 C 0.170957(16) -0.35005(6) 0.74053(3) 0.0814(3) Uani 1 1 d .
H70A H 0.1644 -0.3021 0.7143 0.098 Uiso 1 1 calc R
H70B H 0.1545 -0.3801 0.7431 0.098 Uiso 1 1 calc R
C71 C 0.039909(15) 0.17454(6) 0.63096(2) 0.0696(3) Uani 1 1 d .
H71A H 0.0410 0.2451 0.6252 0.084 Uiso 1 1 calc R
H71B H 0.0575 0.1441 0.6335 0.084 Uiso 1 1 calc R
C72 C 0.036162(14) 0.16003(6) 0.67721(2) 0.0669(3) Uani 1 1 d .
H72A H 0.0356 0.0893 0.6832 0.080 Uiso 1 1 calc R
H72B H 0.0523 0.1878 0.7036 0.080 Uiso 1 1 calc R
C73 C 0.014167(15) 0.30495(6) 0.68677(3) 0.0795(3) Uani 1 1 d .
H73A H 0.0190 0.3396 0.6627 0.095 Uiso 1 1 calc R
H73B H 0.0289 0.3172 0.7185 0.095 Uiso 1 1 calc R
C74 C -0.012368(16) 0.33956(6) 0.68541(3) 0.0840(3) Uani 1 1 d .
H74A H -0.0181 0.3003 0.7071 0.101 Uiso 1 1 calc R
H74B H -0.0109 0.4085 0.6956 0.101 Uiso 1 1 calc R
C75 C -0.059935(16) 0.35944(6) 0.62889(3) 0.0914(4) Uani 1 1 d .
H75A H -0.0702 0.3697 0.5944 0.110 Uiso 1 1 calc R
H75B H -0.0592 0.4227 0.6449 0.110 Uiso 1 1 calc R
C76 C -0.075193(16) 0.28947(7) 0.64560(3) 0.0959(4) Uani 1 1 d .
H76A H -0.0662 0.2848 0.6806 0.115 Uiso 1 1 calc R
H76B H -0.0942 0.3138 0.6372 0.115 Uiso 1 1 calc R
C77 C -0.079274(16) 0.11424(6) 0.65554(3) 0.0841(3) Uani 1 1 d .
H77A H -0.0886 0.0575 0.6358 0.101 Uiso 1 1 calc R
H77B H -0.0908 0.1372 0.6723 0.101 Uiso 1 1 calc R
C78 C -0.051618(16) 0.08431(6) 0.69095(3) 0.0797(3) Uani 1 1 d .
H78A H -0.0427 0.1411 0.7110 0.096 Uiso 1 1 calc R
H78B H -0.0541 0.0334 0.7118 0.096 Uiso 1 1 calc R
C79 C -0.033296(18) -0.04651(6) 0.66175(3) 0.1066(4) Uani 1 1 d .
H79A H -0.0523 -0.0693 0.6431 0.128 Uiso 1 1 calc R
H79B H -0.0265 -0.0814 0.6925 0.128 Uiso 1 1 calc R
C80 C -0.016010(16) -0.07183(6) 0.63658(2) 0.0764(3) Uani 1 1 d .
H80A H 0.0037 -0.0640 0.6579 0.092 Uiso 1 1 calc R
H80B H -0.0191 -0.1408 0.6264 0.092 Uiso 1 1 calc R
C81 C -0.006369(14) -0.02649(6) 0.56895(2) 0.0723(3) Uani 1 1 d .
H81A H -0.0171 -0.0052 0.5359 0.087 Uiso 1 1 calc R
H81B H -0.0028 -0.0972 0.5683 0.087 Uiso 1 1 calc R
C82 C 0.020558(15) 0.02648(6) 0.58774(3) 0.0711(3) Uani 1 1 d .
H82A H 0.0320 0.0012 0.6197 0.085 Uiso 1 1 calc R
H82B H 0.0305 0.0138 0.5668 0.085 Uiso 1 1 calc R
C83 C 0.013612(15) 0.17774(6) 0.54608(2) 0.0699(3) Uani 1 1 d .
H83A H 0.0038 0.1329 0.5195 0.084 Uiso 1 1 calc R
H83B H 0.0320 0.1912 0.5459 0.084 Uiso 1 1 calc R
C84 C -0.002311(15) 0.27160(7) 0.53892(3) 0.0840(3) Uani 1 1 d .
H84A H 0.0078 0.3168 0.5653 0.101 Uiso 1 1 calc R
H84B H -0.0035 0.3023 0.5090 0.101 Uiso 1 1 calc R
C85 C -0.048493(16) 0.21612(7) 0.49337(3) 0.0917(4) Uani 1 1 d .
H85A H -0.0413 0.1534 0.4871 0.110 Uiso 1 1 calc R
H85B H -0.0511 0.2609 0.4666 0.110 Uiso 1 1 calc R
C86 C -0.075309(17) 0.20063(8) 0.49840(3) 0.1014(4) Uani 1 1 d .
H86A H -0.0823 0.2632 0.5053 0.122 Uiso 1 1 calc R
H86B H -0.0892 0.1736 0.4686 0.122 Uiso 1 1 calc R
C87 C -0.093997(15) 0.11432(7) 0.54564(3) 0.0814(3) Uani 1 1 d .
H87A H -0.0918 0.0496 0.5609 0.098 Uiso 1 1 calc R
H87B H -0.1104 0.1116 0.5153 0.098 Uiso 1 1 calc R
C88 C -0.098704(16) 0.18922(7) 0.57729(3) 0.0911(4) Uani 1 1 d .
H88A H -0.1003 0.2542 0.5624 0.109 Uiso 1 1 calc R
H88B H -0.1164 0.1751 0.5802 0.109 Uiso 1 1 calc R
C89 C 0.26510(3) -0.13903(8) 0.96205(4) 0.1445(6) Uani 1 1 d .
H89A H 0.2672 -0.1076 0.9346 0.173 Uiso 1 1 calc R
H89B H 0.2452 -0.1440 0.9555 0.173 Uiso 1 1 calc R
C90 C 0.27935(2) -0.08587(7) 1.00441(3) 0.1274(6) Uani 1 1 d .
H90A H 0.2826 -0.0185 0.9962 0.153 Uiso 1 1 calc R
H90B H 0.2678 -0.0823 1.0231 0.153 Uiso 1 1 calc R
O91 O 0.304401(16) -0.12860(6) 1.03172(3) 0.1402(4) Uani 1 1 d .
C92 C 0.30534(2) -0.22167(8) 1.00976(4) 0.1507(6) Uani 1 1 d .
H92A H 0.3199 -0.2205 0.9969 0.181 Uiso 1 1 calc R
H92B H 0.3097 -0.2745 1.0336 0.181 Uiso 1 1 calc R
C93 C 0.27868(2) -0.23891(8) 0.97179(3) 0.1139(5) Uani 1 1 d .
H93A H 0.2677 -0.2856 0.9818 0.137 Uiso 1 1 calc R
H93B H 0.2808 -0.2648 0.9432 0.137 Uiso 1 1 calc R
C94 C 0.25963(3) 0.13171(15) 0.93246(7) 0.2900(11) Uani 1 1 d .
H94A H 0.2454 0.1493 0.9010 0.348 Uiso 1 1 calc R
H94B H 0.2553 0.0671 0.9422 0.348 Uiso 1 1 calc R
C95 C 0.26240(5) 0.19891(13) 0.96443(5) 0.3712(14) Uani 1 1 d .
H95A H 0.2432 0.2104 0.9615 0.445 Uiso 1 1 calc R
H95B H 0.2716 0.1641 0.9949 0.445 Uiso 1 1 calc R
O96 O 0.27280(5) 0.27958(10) 0.97238(9) 0.5580(17) Uani 1 1 d .
C97 C 0.30150(3) 0.2333(2) 0.95838(6) 0.3302(13) Uani 1 1 d .
H97A H 0.3059 0.2764 0.9364 0.396 Uiso 1 1 calc R
H97B H 0.3183 0.2201 0.9871 0.396 Uiso 1 1 calc R
C98 C 0.28570(3) 0.13524(12) 0.93311(5) 0.1906(8) Uani 1 1 d .
H98A H 0.2846 0.1326 0.9002 0.229 Uiso 1 1 calc R
H98B H 0.2963 0.0778 0.9504 0.229 Uiso 1 1 calc R
C99 C -0.01845(3) -0.47161(10) 0.57863(6) 0.2908(8) Uani 1 1 d .
H99A H -0.0072 -0.4935 0.6114 0.349 Uiso 1 1 calc R
H99B H -0.0273 -0.5299 0.5597 0.349 Uiso 1 1 calc R
C100 C -0.00405(3) -0.43620(10) 0.56261(5) 0.2175(7) Uani 1 1 d .
H10A H -0.0084 -0.4609 0.5301 0.261 Uiso 1 1 calc R
H10B H 0.0155 -0.4511 0.5824 0.261 Uiso 1 1 calc R
O101 O -0.00891(2) -0.33294(8) 0.56176(4) 0.2327(6) Uani 1 1 d .
C102 C -0.03527(3) -0.32451(9) 0.55633(5) 0.1812(7) Uani 1 1 d .
H10A' H -0.0477 -0.3252 0.5223 0.217 Uiso 1 1 calc R
H10B' H -0.0382 -0.2632 0.5707 0.217 Uiso 1 1 calc R
C104 C 0.37788(4) 0.05533(10) 1.02949(3) 0.2753(11) Uani 1 1 d .
H10C H 0.3811 0.0016 1.0526 0.330 Uiso 1 1 calc R
H10D H 0.3853 0.1176 1.0459 0.330 Uiso 1 1 calc R
C105 C 0.35663(5) 0.0603(2) 1.00394(5) 0.5106(19) Uani 1 1 d .
H10E H 0.3543 0.1305 0.9958 0.613 Uiso 1 1 calc R
H10F H 0.3458 0.0491 1.0235 0.613 Uiso 1 1 calc R
C106 C 0.38724(4) 0.03142(14) 0.98827(6) 0.2988(12) Uani 1 1 d .
H10C' H 0.3969 0.0879 0.9818 0.359 Uiso 1 1 calc R
H10D' H 0.3999 -0.0252 0.9967 0.359 Uiso 1 1 calc R
O103 O 0.36200(3) 0.00890(11) 0.94630(4) 0.2859(7) Uani 1 1 d .
C108 C 0.00955(2) -0.27377(8) 0.73647(3) 0.1372(6) Uani 1 1 d .
H10E' H -0.0005 -0.2555 0.7027 0.165 Uiso 1 1 calc R
H10F' H 0.0255 -0.2297 0.7514 0.165 Uiso 1 1 calc R
C109 C 0.01808(2) -0.37741(9) 0.74168(4) 0.1512(6) Uani 1 1 d .
H10G H 0.0197 -0.4002 0.7122 0.181 Uiso 1 1 calc R
H10H H 0.0364 -0.3844 0.7682 0.181 Uiso 1 1 calc R
O110 O 0.0000 0.57011(12) 0.7500 0.2977(10) Uani 1 2 d S
C107 C -0.04004(3) -0.40521(12) 0.57972(5) 0.2828(8) Uani 1 1 d .
H10G' H -0.0587 -0.4326 0.5625 0.339 Uiso 1 1 calc R
H10H' H -0.0376 -0.3892 0.6127 0.339 Uiso 1 1 calc R
C103 C 0.34084(3) 0.01430(15) 0.96075(5) 0.4145(8) Uani 1 1 d .
H10I H 0.3339 -0.0505 0.9651 0.497 Uiso 1 1 calc R
H10J H 0.3254 0.0552 0.9397 0.497 Uiso 1 1 calc R

loop_
_atom_site_aniso_label
_atom_site_aniso_U_11
_atom_site_aniso_U_22
_atom_site_aniso_U_33
_atom_site_aniso_U_23
_atom_site_aniso_U_13
_atom_site_aniso_U_12
Fe1 0.06223(5) 0.04150(6) 0.05582(5) -0.00106(5) 0.02318(4) -0.00037(5)
P1 0.06193(11) 0.04616(11) 0.05788(9) -0.00121(9) 0.02201(7) -0.00116(10)
P2 0.06088(10) 0.04308(11) 0.05607(9) -0.00044(9) 0.02236(7) 0.00031(9)
P3 0.06266(10) 0.04228(11) 0.05586(9) -0.00241(9) 0.02210(7) -0.00038(9)
P4 0.06674(11) 0.03897(10) 0.05687(9) -0.00054(8) 0.02544(7) -0.00185(9)
Na1 0.06496(15) 0.05912(17) 0.07697(15) -0.00528(14) 0.02754(11) -0.00360(15)
Na2 0.06204(15) 0.05358(16) 0.06541(14) -0.00252(13) 0.02532(10) 0.00064(14)
O1 0.0785(3) 0.0664(3) 0.0672(3) 0.0044(3) 0.0231(2) -0.0023(3)
O2 0.0964(3) 0.0687(3) 0.0702(3) -0.0053(3) 0.0311(2) -0.0146(3)
O3 0.0575(3) 0.0570(3) 0.0885(3) -0.0091(3) 0.0249(2) -0.0038(3)
O4 0.0746(3) 0.0517(3) 0.0875(3) -0.0061(3) 0.0256(2) -0.0045(3)
O5 0.0644(3) 0.0744(3) 0.0823(3) 0.0039(3) 0.0254(2) 0.0082(3)
O6 0.0635(3) 0.0671(3) 0.0783(3) -0.0084(3) 0.0256(2) 0.0025(3)
O7 0.0746(3) 0.0740(3) 0.0718(3) -0.0161(3) 0.0301(2) -0.0123(3)
O8 0.0779(3) 0.0628(3) 0.1010(3) -0.0111(3) 0.0470(2) -0.0061(3)
O9 0.1638(4) 0.0742(4) 0.1101(3) 0.0131(3) 0.0984(2) 0.0143(3)
O10 0.0969(3) 0.0688(3) 0.1027(3) 0.0121(3) 0.0586(2) 0.0060(3)
O11 0.0764(3) 0.0808(4) 0.0763(3) 0.0168(3) 0.0319(2) 0.0121(3)
O12 0.0666(3) 0.0762(4) 0.0704(3) 0.0060(3) 0.0193(2) 0.0055(3)
N1 0.0683(4) 0.0631(4) 0.0669(3) 0.0052(3) 0.0175(3) 0.0037(3)
N2 0.0813(4) 0.0578(4) 0.0956(4) -0.0174(3) 0.0461(2) -0.0111(3)
N3 0.0576(3) 0.0541(4) 0.0656(3) 0.0068(3) 0.0203(2) 0.0047(3)
N4 0.0643(4) 0.0680(4) 0.0810(3) -0.0015(3) 0.0266(3) -0.0056(3)
C1 0.0558(4) 0.0545(4) 0.0505(3) 0.0023(3) 0.0215(3) 0.0114(4)
C2 0.0527(4) 0.0445(4) 0.0567(3) -0.0025(3) 0.0205(3) -0.0014(3)
C3 0.0449(3) 0.0296(4) 0.0694(4) 0.0019(3) 0.0240(3) -0.0039(3)
C4 0.0507(4) 0.0413(4) 0.0512(3) 0.0078(3) 0.0151(3) 0.0013(3)
C5 0.0542(4) 0.0571(4) 0.0478(3) 0.0031(3) 0.0170(3) -0.0002(4)
C6 0.0822(4) 0.0589(5) 0.0834(4) -0.0073(4) 0.0411(3) -0.0117(4)
C7 0.1156(6) 0.0602(5) 0.0908(4) -0.0201(4) 0.0517(4) -0.0126(5)
C8 0.0962(6) 0.0622(5) 0.0747(5) -0.0124(4) 0.0093(4) -0.0166(5)
C9 0.0955(5) 0.0811(6) 0.1247(6) -0.0291(5) 0.0551(4) -0.0368(5)
C10 0.0787(4) 0.0754(5) 0.0812(4) -0.0187(4) 0.0408(3) -0.0167(4)
C11 0.0689(4) 0.0387(4) 0.0581(3) -0.0003(3) 0.0285(3) 0.0028(3)
C12 0.0626(4) 0.0427(4) 0.0553(3) -0.0002(3) 0.0191(3) 0.0078(4)
C13 0.0874(5) 0.0501(4) 0.0590(4) -0.0069(3) 0.0326(3) -0.0021(4)
C14 0.0926(5) 0.0765(6) 0.0537(4) -0.0066(4) 0.0218(3) -0.0015(5)
C15 0.0729(5) 0.0643(5) 0.0629(4) 0.0004(4) 0.0182(3) 0.0076(4)
C16 0.0707(4) 0.0381(4) 0.0672(4) 0.0016(3) 0.0260(3) 0.0002(4)
C17 0.0625(4) 0.0495(4) 0.0523(3) -0.0025(3) 0.0296(2) 0.0030(3)
C18 0.0623(4) 0.0621(5) 0.0636(4) -0.0061(4) 0.0311(3) -0.0010(4)
C19 0.0697(4) 0.0695(5) 0.0709(4) 0.0014(4) 0.0332(3) -0.0039(4)
C20 0.0963(5) 0.0596(5) 0.0605(4) -0.0052(4) 0.0376(3) -0.0220(4)
C21 0.0919(5) 0.0483(4) 0.0639(4) -0.0043(4) 0.0299(3) -0.0015(4)
C22 0.0575(4) 0.0558(4) 0.0603(4) -0.0022(4) 0.0214(3) -0.0034(4)
C23 0.0570(4) 0.0477(4) 0.0519(3) 0.0014(3) 0.0235(3) -0.0015(3)
C24 0.0666(4) 0.0457(4) 0.0714(4) 0.0002(4) 0.0289(3) 0.0007(4)
C25 0.0891(5) 0.0486(5) 0.0742(4) -0.0013(4) 0.0364(3) 0.0008(4)
C26 0.0913(5) 0.0588(5) 0.0911(5) -0.0226(4) 0.0359(4) -0.0179(4)
C27 0.0627(5) 0.0774(5) 0.0748(4) -0.0187(4) 0.0148(3) 0.0101(4)
C28 0.0640(4) 0.0511(4) 0.0716(4) -0.0018(4) 0.0221(3) 0.0043(4)
C29 0.0734(4) 0.0336(4) 0.0594(3) -0.0013(3) 0.0266(3) -0.0055(3)
C30 0.0818(5) 0.0519(5) 0.0591(4) -0.0028(4) 0.0167(3) 0.0052(4)
C31 0.1045(6) 0.0588(5) 0.0600(4) -0.0030(4) 0.0178(4) 0.0099(5)
C32 0.1212(5) 0.0416(4) 0.0786(4) -0.0103(4) 0.0513(3) -0.0018(4)
C33 0.0720(4) 0.0587(5) 0.0785(4) -0.0055(4) 0.0338(3) 0.0028(4)
C34 0.0732(4) 0.0423(4) 0.0752(4) -0.0101(3) 0.0369(3) -0.0049(4)
C35 0.0593(4) 0.0401(4) 0.0511(3) -0.0004(3) 0.0244(3) -0.0016(3)
C36 0.0704(4) 0.0420(4) 0.0638(4) 0.0029(3) 0.0206(3) -0.0024(4)
C37 0.0962(5) 0.0442(4) 0.0689(4) -0.0078(4) 0.0215(4) -0.0090(4)
C38 0.1058(6) 0.0398(4) 0.0940(5) 0.0017(4) 0.0317(4) 0.0065(4)
C39 0.0824(5) 0.0742(5) 0.0716(4) 0.0101(4) 0.0245(4) 0.0114(5)
C40 0.0589(4) 0.0576(5) 0.0640(4) 0.0016(4) 0.0234(3) 0.0032(4)
C41 0.0426(3) 0.0471(4) 0.0548(3) -0.0006(3) 0.0156(3) 0.0087(3)
C42 0.0716(4) 0.0461(4) 0.0640(4) 0.0008(3) 0.0272(3) -0.0075(4)
C43 0.0813(4) 0.0658(5) 0.0731(4) 0.0082(4) 0.0400(3) 0.0033(4)
C44 0.0885(5) 0.0709(5) 0.0635(4) -0.0019(4) 0.0338(3) 0.0073(4)
C45 0.0606(4) 0.0656(5) 0.0670(4) -0.0121(4) 0.0158(3) -0.0018(4)
C46 0.0612(4) 0.0497(4) 0.0559(3) 0.0011(3) 0.0244(3) 0.0043(4)
C47 0.0484(4) 0.0458(4) 0.0418(3) 0.0012(3) 0.0134(2) 0.0042(3)
C48 0.0739(4) 0.0529(4) 0.0536(3) 0.0027(3) 0.0302(3) 0.0073(4)
C49 0.0824(5) 0.0424(4) 0.0675(4) 0.0079(4) 0.0228(3) -0.0051(4)
C50 0.0821(4) 0.0500(4) 0.0650(4) 0.0034(4) 0.0333(3) 0.0182(4)
C51 0.0598(4) 0.0509(4) 0.0604(4) 0.0067(3) 0.0226(3) 0.0097(4)
C52 0.0546(4) 0.0497(4) 0.0595(4) 0.0002(3) 0.0195(3) -0.0072(4)
C53 0.0851(5) 0.0758(6) 0.0651(4) 0.0164(4) 0.0168(4) -0.0084(5)
C54 0.0967(6) 0.0702(5) 0.0737(4) 0.0159(4) 0.0261(4) -0.0097(5)
C55 0.1202(5) 0.0838(6) 0.1007(4) -0.0176(5) 0.0686(3) -0.0171(5)
C56 0.0877(5) 0.0860(6) 0.1142(5) -0.0177(5) 0.0609(3) -0.0230(5)
C57 0.0642(4) 0.0697(5) 0.1278(5) -0.0264(5) 0.0432(4) -0.0040(4)
C58 0.0688(5) 0.0576(5) 0.1015(5) -0.0108(4) 0.0340(3) 0.0007(4)
C59 0.0769(5) 0.0613(5) 0.0906(5) -0.0089(4) 0.0288(4) -0.0042(4)
C60 0.0844(5) 0.0574(5) 0.0974(5) -0.0109(4) 0.0316(4) -0.0119(4)
C61 0.0734(5) 0.0680(5) 0.0818(5) -0.0036(4) 0.0146(4) -0.0020(5)
C62 0.0608(5) 0.0819(6) 0.0867(5) 0.0061(5) 0.0216(4) -0.0006(5)
C63 0.0772(5) 0.0790(5) 0.0597(4) 0.0101(4) 0.0248(3) 0.0192(4)
C64 0.0647(5) 0.0751(5) 0.0728(4) 0.0143(4) 0.0193(3) 0.0073(4)
C65 0.0650(5) 0.0877(6) 0.0814(5) 0.0173(5) 0.0229(3) -0.0005(5)
C66 0.0648(5) 0.0899(6) 0.0854(5) 0.0153(5) 0.0294(3) -0.0049(5)
C67 0.0774(5) 0.1026(7) 0.0714(4) -0.0040(5) 0.0275(3) 0.0041(5)
C68 0.0728(5) 0.0815(6) 0.0747(5) -0.0080(5) 0.0166(4) 0.0100(5)
C69 0.0704(5) 0.0558(5) 0.0897(5) -0.0157(4) 0.0295(3) -0.0043(4)
C70 0.0582(5) 0.0748(6) 0.1048(5) -0.0202(5) 0.0251(4) -0.0091(4)
C71 0.0601(4) 0.0776(5) 0.0663(4) -0.0013(4) 0.0197(3) -0.0073(4)
C72 0.0588(4) 0.0667(5) 0.0673(4) -0.0055(4) 0.0164(3) -0.0080(4)
C73 0.0593(4) 0.0988(6) 0.0839(4) -0.0296(4) 0.0320(3) -0.0147(5)
C74 0.0922(5) 0.0736(5) 0.0998(5) -0.0270(4) 0.0522(3) -0.0191(5)
C75 0.0853(5) 0.0640(5) 0.1360(6) -0.0160(5) 0.0555(4) 0.0085(4)
C76 0.0787(4) 0.0915(6) 0.1391(5) -0.0258(5) 0.0660(3) -0.0104(5)
C77 0.0862(5) 0.0849(6) 0.0885(5) -0.0015(5) 0.0421(3) -0.0182(5)
C78 0.1019(5) 0.0720(5) 0.0793(4) -0.0055(4) 0.0508(3) -0.0138(5)
C79 0.1424(6) 0.0737(6) 0.1412(5) 0.0336(5) 0.0959(4) 0.0107(5)
C80 0.0909(5) 0.0556(5) 0.0914(4) 0.0118(4) 0.0452(3) 0.0009(4)
C81 0.0840(4) 0.0727(5) 0.0705(4) -0.0116(4) 0.0415(3) 0.0001(4)
C82 0.0634(4) 0.0684(5) 0.0794(4) -0.0071(4) 0.0256(3) -0.0040(4)
C83 0.0612(4) 0.0722(5) 0.0782(4) 0.0039(4) 0.0295(3) 0.0029(4)
C84 0.0876(5) 0.0896(6) 0.0893(4) 0.0156(4) 0.0505(3) -0.0001(5)
C85 0.0849(5) 0.1175(7) 0.0721(4) 0.0337(5) 0.0303(3) 0.0233(5)
C86 0.0808(5) 0.1355(8) 0.0823(5) 0.0309(5) 0.0261(4) 0.0179(6)
C87 0.0698(5) 0.0871(6) 0.0840(5) -0.0105(5) 0.0267(4) -0.0145(5)
C88 0.0705(4) 0.0862(6) 0.1310(5) 0.0078(5) 0.0550(3) 0.0111(5)
C89 0.1999(11) 0.1172(8) 0.0919(6) 0.0029(6) 0.0311(6) 0.0582(8)
C90 0.1586(10) 0.0823(7) 0.0959(7) 0.0029(6) 0.0013(7) 0.0310(7)
O91 0.1188(5) 0.1430(6) 0.1376(5) -0.0391(5) 0.0275(4) -0.0011(5)
C92 0.1091(8) 0.1159(8) 0.1823(9) -0.0760(7) 0.0092(7) 0.0134(7)
C93 0.1339(8) 0.0984(7) 0.0974(6) -0.0020(6) 0.0328(5) -0.0043(7)
C94 0.2703(14) 0.2646(19) 0.4144(17) 0.1414(16) 0.2197(10) 0.1136(14)
C95 0.667(3) 0.2697(15) 0.1200(10) -0.0161(10) 0.0940(12) 0.2574(15)
O96 0.491(2) 0.1530(10) 0.621(3) 0.0744(15) -0.221(2) -0.1206(12)
C97 0.1665(13) 0.623(3) 0.1502(11) 0.0985(16) 0.0077(9) -0.1512(16)
C98 0.1706(10) 0.2463(16) 0.1478(9) 0.0292(11) 0.0552(7) 0.0844(11)
C99 0.3514(12) 0.1325(9) 0.5399(14) 0.1718(9) 0.3379(8) 0.1163(9)
C100 0.2679(8) 0.1408(12) 0.3588(10) -0.0181(9) 0.2468(5) 0.0249(8)
O101 0.2375(8) 0.1787(9) 0.3351(9) 0.0904(7) 0.1698(5) 0.0164(7)
C102 0.1904(10) 0.1120(10) 0.2755(12) 0.0276(9) 0.1284(7) 0.0431(8)
C104 0.614(2) 0.1351(10) 0.0793(5) -0.0587(6) 0.1388(8) -0.0262(14)
C105 0.869(3) 0.599(4) 0.1593(7) -0.0839(14) 0.3056(9) 0.065(3)
C106 0.3193(19) 0.2984(17) 0.2939(16) -0.1793(13) 0.1371(13) -0.1668(15)
O103 0.3556(11) 0.2676(13) 0.3004(9) -0.1088(9) 0.1997(7) -0.1009(11)
C108 0.1745(10) 0.1092(7) 0.1151(7) 0.0326(5) 0.0435(6) -0.0380(7)
C109 0.1397(8) 0.1339(10) 0.1867(9) -0.0053(8) 0.0715(6) 0.0071(8)
O110 0.4413(17) 0.1260(12) 0.4499(16) 0.000 0.3088(10) 0.000
C107 0.3451(9) 0.1661(14) 0.5219(11) 0.0345(12) 0.3687(6) 0.0320(10)
C103 0.4132(8) 0.4734(18) 0.5991(9) -0.4038(11) 0.4589(5) -0.3269(11)

loop_
_atom_type_symbol
_atom_type_description
_atom_type_scat_dispersion_real
_atom_type_scat_dispersion_imag
_atom_type_scat_source
C C 0.0033 0.0016 'International Tables Vol C Tables 4.2.6.8 and 6.1.1.4'
H H 0.0000 0.0000 'International Tables Vol C Tables 4.2.6.8 and 6.1.1.4'
N N 0.0061 0.0033 'International Tables Vol C Tables 4.2.6.8 and 6.1.1.4'
O O 0.0106 0.0060 'International Tables Vol C Tables 4.2.6.8 and 6.1.1.4'
Na Na 0.0362 0.0249 'International Tables Vol C Tables 4.2.6.8 and 6.1.1.4'
P P 0.1023 0.0942 'International Tables Vol C Tables 4.2.6.8 and 6.1.1.4'
Fe Fe 0.3463 0.8444 'International Tables Vol C Tables 4.2.6.8 and 6.1.1.4'

loop_
_geom_angle_atom_site_label_1
_geom_angle_atom_site_label_2
_geom_angle_atom_site_label_3
_geom_angle
_geom_angle_site_symmetry_1
_geom_angle_site_symmetry_3
P2 Fe1 P1 81.139(8) . .
P2 Fe1 P4 104.721(8) . .
P1 Fe1 P4 154.346(10) . .
P2 Fe1 P3 150.540(10) . .
P1 Fe1 P3 104.179(8) . .
P4 Fe1 P3 83.137(8) . .
C1 P1 C5 105.11(3) . .
C1 P1 Fe1 113.01(2) . .
C5 P1 Fe1 122.43(2) . .
C2 P2 C23 107.44(3) . .
C2 P2 Fe1 114.59(2) . .
C23 P2 Fe1 124.12(3) . .
C3 P3 C29 104.96(3) . .
C3 P3 Fe1 111.24(2) . .
C29 P3 Fe1 119.47(3) . .
C4 P4 C47 106.36(3) . .
C4 P4 Fe1 111.49(2) . .
C47 P4 Fe1 121.507(19) . .
O3 Na1 O1 172.24(2) . .
O3 Na1 O5 77.80(2) . .
O1 Na1 O5 108.57(2) . .
O3 Na1 O2 106.54(2) . .
O1 Na1 O2 67.58(2) . .
O5 Na1 O2 173.11(2) . .
O3 Na1 O4 66.957(17) . .
O1 Na1 O4 106.285(17) . .
O5 Na1 O4 107.72(2) . .
O2 Na1 O4 79.060(19) . .
O3 Na1 O6 108.688(18) . .
O1 Na1 O6 78.366(17) . .
O5 Na1 O6 66.243(19) . .
O2 Na1 O6 107.03(2) . .
O4 Na1 O6 173.58(2) . .
O3 Na1 N1 110.40(2) . .
O1 Na1 N1 68.84(2) . .
O5 Na1 N1 69.805(19) . .
O2 Na1 N1 112.753(19) . .
O4 Na1 N1 67.28(2) . .
O6 Na1 N1 111.22(2) . .
O3 Na1 N2 69.21(2) . .
O1 Na1 N2 111.70(2) . .
O5 Na1 N2 109.078(19) . .
O2 Na1 N2 68.35(2) . .
O4 Na1 N2 113.31(2) . .
O6 Na1 N2 68.08(2) . .
N1 Na1 N2 178.88(2) . .
O12 Na2 O7 174.15(2) . .
O12 Na2 O10 81.163(18) . .
O7 Na2 O10 102.052(18) . .
O12 Na2 O8 108.878(19) . .
O7 Na2 O8 68.392(17) . .
O10 Na2 O8 168.847(18) . .
O12 Na2 O9 106.59(2) . .
O7 Na2 O9 79.247(19) . .
O10 Na2 O9 64.97(2) . .
O8 Na2 O9 106.51(2) . .
O12 Na2 O11 66.093(18) . .
O7 Na2 O11 108.14(2) . .
O10 Na2 O11 107.70(2) . .
O8 Na2 O11 81.42(2) . .
O9 Na2 O11 170.98(2) . .
O12 Na2 N4 70.59(2) . .
O7 Na2 N4 112.10(2) . .
O10 Na2 N4 112.71(2) . .
O8 Na2 N4 67.78(2) . .
O9 Na2 N4 67.01(2) . .
O11 Na2 N4 113.43(2) . .
O12 Na2 N3 108.85(2) . .
O7 Na2 N3 68.481(19) . .
O10 Na2 N3 66.86(2) . .
O8 Na2 N3 112.74(2) . .
O9 Na2 N3 113.02(2) . .
O11 Na2 N3 66.440(18) . .
N4 Na2 N3 179.38(2) . .
C53 O1 C63 114.64(5) . .
C53 O1 Na1 112.63(5) . .
C63 O1 Na1 112.73(4) . .
C55 O2 C54 113.77(7) . .
C55 O2 Na1 113.42(4) . .
C54 O2 Na1 112.51(5) . .
C58 O3 C59 113.60(6) . .
C58 O3 Na1 112.53(4) . .
C59 O3 Na1 115.29(4) . .
C61 O4 C60 113.05(6) . .
C61 O4 Na1 113.48(5) . .
C60 O4 Na1 110.59(4) . .
C67 O5 C66 113.57(7) . .
C67 O5 Na1 115.06(5) . .
C66 O5 Na1 110.70(4) . .
C69 O6 C68 113.98(5) . .
C69 O6 Na1 111.94(4) . .
C68 O6 Na1 111.51(4) . .
C73 O7 C72 114.09(6) . .
C73 O7 Na2 112.82(4) . .
C72 O7 Na2 114.36(4) . .
C75 O8 C74 115.92(7) . .
C75 O8 Na2 112.76(4) . .
C74 O8 Na2 109.18(4) . .
C79 O9 C78 120.07(8) . .
C79 O9 Na2 117.20(6) . .
C78 O9 Na2 112.43(5) . .
C80 O10 C81 115.60(6) . .
C80 O10 Na2 115.77(5) . .
C81 O10 Na2 114.04(5) . .
C85 O11 C84 113.97(6) . .
C85 O11 Na2 111.37(5) . .
C84 O11 Na2 112.54(4) . .
C86 O12 C87 113.76(6) . .
C86 O12 Na2 117.63(5) . .
C87 O12 Na2 111.50(4) . .
C64 N1 C62 110.04(5) . .
C64 N1 C65 111.26(7) . .
C62 N1 C65 110.71(7) . .
C64 N1 Na1 108.78(5) . .
C62 N1 Na1 109.54(5) . .
C65 N1 Na1 106.42(4) . .
C56 N2 C70 111.05(6) . .
C56 N2 C57 112.84(7) . .
C70 N2 C57 110.95(5) . .
C56 N2 Na1 108.30(4) . .
C70 N2 Na1 107.67(5) . .
C57 N2 Na1 105.72(5) . .
C83 N3 C82 110.21(6) . .
C83 N3 C71 111.46(6) . .
C82 N3 C71 111.31(5) . .
C83 N3 Na2 109.36(4) . .
C82 N3 Na2 108.35(5) . .
C71 N3 Na2 106.00(5) . .
C77 N4 C76 113.09(7) . .
C77 N4 C88 111.88(6) . .
C76 N4 C88 109.55(6) . .
C77 N4 Na2 109.61(5) . .
C76 N4 Na2 108.90(5) . .
C88 N4 Na2 103.34(5) . .
C2 C1 C11 124.36(7) . .
C2 C1 P1 115.05(5) . .
C11 C1 P1 120.55(5) . .
C1 C2 C17 123.95(5) . .
C1 C2 P2 113.67(5) . .
C17 C2 P2 122.25(4) . .
C4 C3 C35 123.58(6) . .
C4 C3 P3 114.76(5) . .
C35 C3 P3 121.62(5) . .
C3 C4 C41 123.44(6) . .
C3 C4 P4 115.03(5) . .
C41 C4 P4 121.10(5) . .
C6 C5 C10 114.66(7) . .
C6 C5 P1 125.03(6) . .
C10 C5 P1 120.13(6) . .
C5 C6 C7 125.27(8) . .
C8 C7 C6 119.16(9) . .
C7 C8 C9 118.11(8) . .
C8 C9 C10 120.74(9) . .
C5 C10 C9 122.04(9) . .
C12 C11 C16 116.85(6) . .
C12 C11 C1 121.58(6) . .
C16 C11 C1 121.52(7) . .
C13 C12 C11 122.06(7) . .
C12 C13 C14 120.31(8) . .
C15 C14 C13 119.13(7) . .
C16 C15 C14 120.19(7) . .
C15 C16 C11 121.46(8) . .
C22 C17 C18 116.57(7) . .
C22 C17 C2 122.46(6) . .
C18 C17 C2 120.96(6) . .
C17 C18 C19 122.03(6) . .
C20 C19 C18 119.67(7) . .
C19 C20 C21 120.68(8) . .
C20 C21 C22 118.73(6) . .
C17 C22 C21 122.29(7) . .
C28 C23 C24 116.10(6) . .
C28 C23 P2 117.08(5) . .
C24 C23 P2 126.71(4) . .
C25 C24 C23 120.67(6) . .
C26 C25 C24 121.55(7) . .
C25 C26 C27 119.45(7) . .
C28 C27 C26 118.90(6) . .
C27 C28 C23 123.30(7) . .
C34 C29 C30 116.97(7) . .
C34 C29 P3 124.32(5) . .
C30 C29 P3 118.71(6) . .
C29 C30 C31 122.33(7) . .
C32 C31 C30 119.30(7) . .
C31 C32 C33 120.56(8) . .
C32 C33 C34 119.54(7) . .
C29 C34 C33 121.28(6) . .
C36 C35 C40 117.26(6) . .
C36 C35 C3 121.44(5) . .
C40 C35 C3 121.03(6) . .
C35 C36 C37 122.65(6) . .
C38 C37 C36 119.96(7) . .
C39 C38 C37 118.65(7) . .
C38 C39 C40 121.98(6) . .
C39 C40 C35 119.47(6) . .
C46 C41 C42 116.79(6) . .
C46 C41 C4 121.69(7) . .
C42 C41 C4 121.49(5) . .
C43 C42 C41 121.89(6) . .
C44 C43 C42 120.55(8) . .
C43 C44 C45 118.89(7) . .
C44 C45 C46 120.05(6) . .
C41 C46 C45 121.76(7) . .
C52 C47 C48 116.53(7) . .
C52 C47 P4 125.69(5) . .
C48 C47 P4 117.78(6) . .
C49 C48 C47 120.41(8) . .
C48 C49 C50 123.03(7) . .
C51 C50 C49 116.64(7) . .
C50 C51 C52 122.22(8) . .
C51 C52 C47 121.15(7) . .
O1 C53 C54 109.07(6) . .
O2 C54 C53 107.52(7) . .
O2 C55 C56 112.04(7) . .
N2 C56 C55 113.01(7) . .
C58 C57 N2 111.61(8) . .
O3 C58 C57 113.37(6) . .
O3 C59 C60 106.17(7) . .
O4 C60 C59 107.52(7) . .
O4 C61 C62 113.53(6) . .
N1 C62 C61 113.47(7) . .
O1 C63 C64 112.23(7) . .
N1 C64 C63 112.04(6) . .
N1 C65 C66 111.92(7) . .
O5 C66 C65 112.64(7) . .
O5 C67 C68 107.43(7) . .
O6 C68 C67 109.07(6) . .
O6 C69 C70 112.61(7) . .
N2 C70 C69 112.51(6) . .
N3 C71 C72 111.34(7) . .
O7 C72 C71 113.08(5) . .
O7 C73 C74 107.74(7) . .
O8 C74 C73 107.75(7) . .
O8 C75 C76 114.26(7) . .
N4 C76 C75 112.68(8) . .
N4 C77 C78 110.43(7) . .
O9 C78 C77 113.16(6) . .
O9 C79 C80 113.77(8) . .
O10 C80 C79 109.83(7) . .
O10 C81 C82 113.16(6) . .
N3 C82 C81 112.05(6) . .
N3 C83 C84 111.44(7) . .
O11 C84 C83 112.51(7) . .
O11 C85 C86 107.11(7) . .
O12 C86 C85 107.31(7) . .
O12 C87 C88 112.38(7) . .
N4 C88 C87 113.13(7) . .
C90 C89 C93 104.20(8) . .
O91 C90 C89 111.74(10) . .
C90 O91 C92 106.90(7) . .
C93 C92 O91 108.44(9) . .
C92 C93 C89 104.07(9) . .
C95 C94 C98 98.55(17) . .
O96 C95 C94 134.3(3) . .
O96 C95 C98 100.2(2) . .
C94 C95 C98 41.74(12) . .
C95 O96 C97 89.20(19) . .
C98 C97 O96 94.82(12) . .
C94 C98 C97 111.27(16) . .
C94 C98 C95 39.71(11) . .
C97 C98 C95 72.99(11) . .
C100 C99 C107 113.02(14) . .
C99 C100 O101 106.20(14) . .
C102 O101 C100 104.85(11) . .
O101 C102 C107 104.83(11) . .
C105 C104 C106 89.68(15) . .
C104 C105 C103 135.2(3) . .
C104 C105 C106 55.37(16) . .
C103 C105 C106 85.11(15) . .
O103 C106 C104 106.63(16) . .
O103 C106 C105 72.52(12) . .
C104 C106 C105 34.96(9) . .
C103 O103 C106 106.23(14) . .
C109 C108 C108 100.21(8) . 2_556
O110 C109 C108 109.82(12) 1_545 .
C109 O110 C109 112.54(17) 1_565 2_566
C102 C107 C99 100.55(14) . .
O103 C103 C105 94.26(15) . .

loop_
_geom_bond_atom_site_label_1
_geom_bond_atom_site_label_2
_geom_bond_distance
_geom_bond_site_symmetry_2
Fe1 P2 2.2194(3) .
Fe1 P1 2.22921(19) .
Fe1 P4 2.2471(2) .
Fe1 P3 2.2506(3) .
P1 C1 1.8097(8) .
P1 C5 1.8122(7) .
P2 C2 1.7938(6) .
P2 C23 1.8174(7) .
P3 C3 1.8014(6) .
P3 C29 1.8309(8) .
P4 C4 1.8078(7) .
P4 C47 1.8347(8) .
Na1 O3 2.4180(6) .
Na1 O1 2.4811(6) .
Na1 O5 2.4849(6) .
Na1 O2 2.4886(6) .
Na1 O4 2.5488(5) .
Na1 O6 2.5507(5) .
Na1 N1 2.6857(8) .
Na1 N2 2.7174(8) .
Na2 O12 2.4201(5) .
Na2 O7 2.4378(5) .
Na2 O10 2.4676(6) .
Na2 O8 2.4793(6) .
Na2 O9 2.5212(7) .
Na2 O11 2.5508(6) .
Na2 N4 2.7154(8) .
Na2 N3 2.7705(7) .
O1 C53 1.4129(9) .
O1 C63 1.4361(11) .
O2 C55 1.4409(12) .
O2 C54 1.4413(10) .
O3 C58 1.4076(9) .
O3 C59 1.4145(9) .
O4 C61 1.4214(10) .
O4 C60 1.4296(9) .
O5 C67 1.4201(10) .
O5 C66 1.4231(10) .
O6 C69 1.4057(10) .
O6 C68 1.4268(10) .
O7 C73 1.4101(10) .
O7 C72 1.4226(10) .
O8 C75 1.4289(10) .
O8 C74 1.4449(8) .
O9 C79 1.3225(11) .
O9 C78 1.4169(11) .
O10 C80 1.4189(9) .
O10 C81 1.4189(11) .
O11 C85 1.4314(8) .
O11 C84 1.4337(10) .
O12 C86 1.4060(11) .
O12 C87 1.4167(11) .
N1 C64 1.4536(10) .
N1 C62 1.4644(10) .
N1 C65 1.4761(10) .
N2 C56 1.4487(11) .
N2 C70 1.4822(9) .
N2 C57 1.4980(10) .
N3 C83 1.4532(10) .
N3 C82 1.4584(10) .
N3 C71 1.4728(8) .
N4 C77 1.4635(11) .
N4 C76 1.4656(11) .
N4 C88 1.4738(9) .
C1 C2 1.3620(9) .
C1 C11 1.4958(8) .
C2 C17 1.4776(10) .
C3 C4 1.3913(9) .
C3 C35 1.4636(9) .
C4 C41 1.4829(9) .
C5 C6 1.3653(12) .
C5 C10 1.3775(12) .
C6 C7 1.3736(11) .
C7 C8 1.3690(14) .
C8 C9 1.3785(15) .
C9 C10 1.3947(12) .
C11 C12 1.3855(12) .
C11 C16 1.4048(10) .
C12 C13 1.3735(9) .
C13 C14 1.3840(11) .
C14 C15 1.3835(13) .
C15 C16 1.3784(9) .
C17 C22 1.3721(9) .
C17 C18 1.3883(10) .
C18 C19 1.4028(11) .
C19 C20 1.3499(10) .
C20 C21 1.3777(12) .
C21 C22 1.4117(11) .
C23 C28 1.3870(8) .
C23 C24 1.4029(10) .
C24 C25 1.3816(10) .
C25 C26 1.3604(9) .
C26 C27 1.3826(11) .
C27 C28 1.3793(10) .
C29 C34 1.3834(9) .
C29 C30 1.3856(9) .
C30 C31 1.3886(12) .
C31 C32 1.3635(11) .
C32 C33 1.3710(9) .
C33 C34 1.4024(11) .
C35 C36 1.3809(9) .
C35 C40 1.4121(8) .
C36 C37 1.3838(10) .
C37 C38 1.3806(10) .
C38 C39 1.3746(11) .
C39 C40 1.3948(11) .
C41 C46 1.3831(9) .
C41 C42 1.3992(11) .
C42 C43 1.3815(10) .
C43 C44 1.3787(10) .
C44 C45 1.3868(13) .
C45 C46 1.3981(10) .
C47 C52 1.3929(11) .
C47 C48 1.4111(10) .
C48 C49 1.3616(11) .
C49 C50 1.3854(13) .
C50 C51 1.3638(10) .
C51 C52 1.3836(11) .
C53 C54 1.4818(14) .
C55 C56 1.5193(10) .
C57 C58 1.4821(13) .
C59 C60 1.5018(12) .
C61 C62 1.4667(13) .
C63 C64 1.5255(11) .
C65 C66 1.5105(11) .
C67 C68 1.4757(13) .
C69 C70 1.5105(13) .
C71 C72 1.5189(12) .
C73 C74 1.4613(12) .
C75 C76 1.4676(14) .
C77 C78 1.4911(10) .
C79 C80 1.4484(14) .
C81 C82 1.4929(10) .
C83 C84 1.5052(12) .
C85 C86 1.4952(14) .
C87 C88 1.4993(13) .
C89 C90 1.4188(14) .
C89 C93 1.5202(16) .
C90 O91 1.3839(13) .
O91 C92 1.4534(15) .
C92 C93 1.4477(14) .
C94 C95 1.311(3) .
C94 C98 1.366(2) .
C95 O96 1.217(2) .
C95 C98 2.029(3) .
O96 C97 1.839(3) .
C97 C98 1.611(3) .
C99 C100 1.160(2) .
C99 C107 1.468(2) .
C100 O101 1.4382(18) .
O101 C102 1.3367(18) .
C102 C107 1.395(2) .
C104 C105 1.087(3) .
C104 C106 1.561(3) .
C105 C103 1.405(2) .
C105 C106 1.897(4) .
C106 O103 1.4733(19) .
O103 C103 1.354(2) .
C108 C109 1.4812(16) .
C108 C108 1.536(3) 2_556
C109 O110 1.2971(17) 1_545
O110 C109 1.2968(17) 1_565
O110 C109 1.2970(17) 2_566
